data_7024456
loop_
_publ_author_name
'Sivakumar, Sarika'
'Reddy, M. L. P.'
'Cowley, Alan H.'
'Vasudevan, Kalyan V.'

_publ_section_title
;
 Synthesis and crystal structures of lanthanide 4-benzyloxy benzoates:
 influence of electron-withdrawing and electron-donating groups on
 luminescent properties.
;
_journal_issue 3
_journal_name_full 'Dalton transactions (Cambridge, England : 2003)'
_journal_page_first 776
_journal_page_last 786
_journal_paper_doi 10.1039/b917256d
_journal_volume 39
_journal_year 2010
_chemical_formula_moiety 'C88 H82 O22 S2 Tb2'
_chemical_formula_sum 'C88 H82 O22 S2 Tb2'
_chemical_formula_weight 1873.50
_space_group_IT_number 14
_symmetry_cell_setting monoclinic
_symmetry_space_group_name_Hall '-P 2yn'
_symmetry_space_group_name_H-M 'P 1 21/n 1'
_atom_sites_solution_hydrogens geom
_atom_sites_solution_primary direct
_atom_sites_solution_secondary difmap
_audit_creation_method
;
manual editing of the .cif file
created by SHELXTL Ver. 6.10
;
_cell_angle_alpha 90.00
_cell_angle_beta 91.83(3)
_cell_angle_gamma 90.00
_cell_formula_units_Z 2
_cell_length_a 8.5769(17)
_cell_length_b 17.011(3)
_cell_length_c 27.749(6)
_cell_measurement_reflns_used 6987
_cell_measurement_temperature 153(2)
_cell_measurement_theta_max 27.48
_cell_measurement_theta_min 1.00
_cell_volume 4046.6(14)
_computing_cell_refinement 'Collect software, Nonius B.V. 1998'
_computing_data_collection 'Collect software, Nonius B.V. 1998'
_computing_data_reduction
;
DENZO and Scalepack (Otwinoski and Minor, 1997)
;
_computing_molecular_graphics 'XP SHELXTL/PC, Siemens Analytical'
_computing_structure_refinement 'XL SHELXTL/PC, Siemens Analytical'
_computing_structure_solution
;
SIR97 - Altomare A., Burla M.C., Camalli M., Cascarano G.L., Giacovazzo C.,
Guagliardi A., Moliterni A.G.G., Polidori G.,Spagna R.
;
_diffrn_ambient_temperature 153(2)
_diffrn_measured_fraction_theta_full 0.985
_diffrn_measured_fraction_theta_max 0.985
_diffrn_measurement_device_type 'Nonius Kappa CCD'
_diffrn_measurement_method \w-scan
_diffrn_radiation_monochromator graphite
_diffrn_radiation_source 'fine-focus sealed tube'
_diffrn_radiation_type MoK\a
_diffrn_radiation_wavelength 0.71073
_diffrn_reflns_av_R_equivalents 0.0780
_diffrn_reflns_av_sigmaI/netI 0.1565
_diffrn_reflns_limit_h_max 11
_diffrn_reflns_limit_h_min -11
_diffrn_reflns_limit_k_max 20
_diffrn_reflns_limit_k_min -22
_diffrn_reflns_limit_l_max 36
_diffrn_reflns_limit_l_min -35
_diffrn_reflns_number 15337
_diffrn_reflns_theta_full 27.49
_diffrn_reflns_theta_max 27.49
_diffrn_reflns_theta_min 1.40
_exptl_absorpt_coefficient_mu 1.860
_exptl_absorpt_correction_T_max 0.928
_exptl_absorpt_correction_T_min 0.894
_exptl_absorpt_correction_type multi-scan
_exptl_absorpt_process_details 'Denzo and Scalepack (Otwinoski and Minor, 1997)'
_exptl_crystal_colour colorless
_exptl_crystal_density_diffrn 1.538
_exptl_crystal_density_method 'not measured'
_exptl_crystal_description block
_exptl_crystal_F_000 1880
_exptl_crystal_size_max 0.20
_exptl_crystal_size_mid 0.05
_exptl_crystal_size_min 0.04
_refine_diff_density_max 1.146
_refine_diff_density_min -0.882
_refine_diff_density_rms 0.216
_refine_ls_extinction_method none
_refine_ls_goodness_of_fit_ref 0.986
_refine_ls_hydrogen_treatment constr
_refine_ls_matrix_type full
_refine_ls_number_parameters 516
_refine_ls_number_reflns 9147
_refine_ls_number_restraints 0
_refine_ls_restrained_S_all 0.986
_refine_ls_R_factor_all 0.1239
_refine_ls_R_factor_gt 0.0566
_refine_ls_shift/su_max 0.000
_refine_ls_shift/su_mean 0.000
_refine_ls_structure_factor_coef Fsqd
_refine_ls_weighting_details 'calc w=1/[\s^2^(Fo^2^)+(0.0430P)^2^+0.0000P] where P=(Fo^2^+2Fc^2^)/3'
_refine_ls_weighting_scheme calc
_refine_ls_wR_factor_gt 0.0889
_refine_ls_wR_factor_ref 0.1177
_reflns_number_gt 5603
_reflns_number_total 9147
_reflns_threshold_expression >2sigma(I)
_cod_data_source_file b917256d.txt
_cod_data_source_block sbkv167a
_cod_original_sg_symbol_Hall -p2yn
_cod_original_sg_symbol_H-M P21/n
_cod_database_code 7024456

loop_
_symmetry_equiv_pos_as_xyz
'x, y, z'
'-x+1/2, y+1/2, -z+1/2'
'-x, -y, -z'
'x-1/2, -y-1/2, z-1/2'

loop_
_atom_site_label
_atom_site_type_symbol
_atom_site_fract_x
_atom_site_fract_y
_atom_site_fract_z
_atom_site_U_iso_or_equiv
_atom_site_adp_type
_atom_site_occupancy
_atom_site_symmetry_multiplicity
_atom_site_calc_flag
_atom_site_refinement_flags
C43 C 0.1520(8) -0.0565(4) 0.1744(2) 0.0309(16) Uani 1 1 d .
H43A H 0.2622 -0.0471 0.1731 0.046 Uiso 1 1 calc R
H43B H 0.1339 -0.1032 0.1927 0.046 Uiso 1 1 calc R
H43C H 0.1028 -0.0126 0.1894 0.046 Uiso 1 1 calc R
C44 C -0.1293(7) -0.0613(3) 0.1264(3) 0.0323(18) Uani 1 1 d .
H44A H -0.1490 -0.0123 0.1423 0.048 Uiso 1 1 calc R
H44B H -0.1591 -0.1040 0.1468 0.048 Uiso 1 1 calc R
H44C H -0.1889 -0.0634 0.0966 0.048 Uiso 1 1 calc R
O1 O 0.5642(4) 0.1058(2) 0.06606(14) 0.0182(9) Uani 1 1 d .
O2 O 0.4162(4) 0.0913(2) 0.12870(14) 0.0195(9) Uani 1 1 d .
O4 O 0.2168(4) 0.1838(2) 0.05544(15) 0.0181(9) Uani 1 1 d .
O5 O 0.0729(4) 0.1114(2) 0.00572(14) 0.0182(10) Uani 1 1 d .
O7 O 0.4272(5) 0.0818(2) -0.02457(14) 0.0196(10) Uani 1 1 d .
O8 O 0.5873(5) 0.0643(2) -0.08498(15) 0.0221(10) Uani 1 1 d .
O10 O 0.2179(4) -0.0471(2) -0.00659(14) 0.0201(9) Uani 1 1 d .
O11 O 0.1053(4) 0.0087(2) 0.08986(14) 0.0215(10) Uani 1 1 d .
Tb1 Tb 0.31190(3) 0.052719(15) 0.046253(10) 0.01369(10) Uani 1 1 d .
S1 S 0.07243(17) -0.06873(8) 0.11463(6) 0.0201(4) Uani 1 1 d .
C1 C 0.5472(7) 0.1068(3) 0.1114(2) 0.0175(14) Uani 1 1 d .
C2 C 0.6857(7) 0.1242(3) 0.1432(2) 0.0162(14) Uani 1 1 d .
C3 C 0.8238(7) 0.1502(3) 0.1238(2) 0.0196(14) Uani 1 1 d .
H3 H 0.8265 0.1601 0.0909 0.024 Uiso 1 1 calc R
C4 C 0.9582(7) 0.1619(3) 0.1524(2) 0.0221(15) Uani 1 1 d .
H4 H 1.0492 0.1806 0.1391 0.027 Uiso 1 1 calc R
C5 C 0.9528(7) 0.1448(3) 0.2013(2) 0.0194(14) Uani 1 1 d .
C6 C 0.8148(7) 0.1181(3) 0.2214(2) 0.0230(15) Uani 1 1 d .
H6 H 0.8120 0.1074 0.2542 0.028 Uiso 1 1 calc R
C7 C 0.6839(7) 0.1077(3) 0.1924(2) 0.0227(15) Uani 1 1 d .
H7 H 0.5927 0.0894 0.2058 0.027 Uiso 1 1 calc R
C8 C 1.2183(7) 0.1840(4) 0.2157(2) 0.0244(15) Uani 1 1 d .
H8A H 1.1975 0.2310 0.1967 0.029 Uiso 1 1 calc R
H8B H 1.2663 0.1453 0.1951 0.029 Uiso 1 1 calc R
C9 C 1.3267(7) 0.2032(3) 0.2581(2) 0.0206(15) Uani 1 1 d .
C10 C 1.4631(7) 0.2430(4) 0.2495(2) 0.0262(16) Uani 1 1 d .
H10 H 1.4865 0.2570 0.2181 0.031 Uiso 1 1 calc R
C11 C 1.5657(8) 0.2621(4) 0.2873(2) 0.0298(17) Uani 1 1 d .
H11 H 1.6589 0.2876 0.2812 0.036 Uiso 1 1 calc R
C12 C 1.5295(8) 0.2431(4) 0.3342(3) 0.0293(17) Uani 1 1 d .
H12 H 1.5970 0.2567 0.3598 0.035 Uiso 1 1 calc R
C13 C 1.3931(8) 0.2038(4) 0.3426(2) 0.0336(17) Uani 1 1 d .
H13 H 1.3678 0.1912 0.3740 0.040 Uiso 1 1 calc R
C14 C 1.2928(7) 0.1830(4) 0.3047(2) 0.0298(17) Uani 1 1 d .
H14 H 1.2021 0.1551 0.3107 0.036 Uiso 1 1 calc R
C15 C 0.1017(7) 0.1776(3) 0.0261(2) 0.0159(13) Uani 1 1 d .
C16 C 0.0049(7) 0.2474(3) 0.0147(2) 0.0144(13) Uani 1 1 d .
C17 C -0.1258(7) 0.2427(3) -0.0165(2) 0.0189(14) Uani 1 1 d .
H17 H -0.1563 0.1939 -0.0287 0.023 Uiso 1 1 calc R
C18 C -0.2107(7) 0.3086(3) -0.0297(2) 0.0192(14) Uani 1 1 d .
H18 H -0.2989 0.3040 -0.0499 0.023 Uiso 1 1 calc R
C19 C -0.1636(7) 0.3820(3) -0.0127(2) 0.0200(15) Uani 1 1 d .
C20 C -0.0368(7) 0.3879(3) 0.0193(2) 0.0225(16) Uani 1 1 d .
H20 H -0.0065 0.4366 0.0315 0.027 Uiso 1 1 calc R
C21 C 0.0443(7) 0.3212(3) 0.0329(2) 0.0226(15) Uani 1 1 d .
H21 H 0.1278 0.3256 0.0549 0.027 Uiso 1 1 calc R
C22 C -0.3446(7) 0.4500(3) -0.0655(2) 0.0243(15) Uani 1 1 d .
H22A H -0.4424 0.4284 -0.0548 0.029 Uiso 1 1 calc R
H22B H -0.3075 0.4172 -0.0913 0.029 Uiso 1 1 calc R
C23 C -0.3687(7) 0.5325(3) -0.0831(2) 0.0208(15) Uani 1 1 d .
C24 C -0.4510(8) 0.5866(4) -0.0568(2) 0.0289(16) Uani 1 1 d .
H24 H -0.4930 0.5715 -0.0277 0.035 Uiso 1 1 calc R
C25 C -0.4719(8) 0.6626(4) -0.0729(3) 0.0310(17) Uani 1 1 d .
H25 H -0.5292 0.6981 -0.0552 0.037 Uiso 1 1 calc R
C26 C -0.4075(8) 0.6858(4) -0.1157(3) 0.0332(18) Uani 1 1 d .
H26 H -0.4182 0.7375 -0.1263 0.040 Uiso 1 1 calc R
C27 C -0.3284(9) 0.6327(4) -0.1421(3) 0.042(2) Uani 1 1 d .
H27 H -0.2876 0.6479 -0.1714 0.051 Uiso 1 1 calc R
C28 C -0.3077(8) 0.5561(4) -0.1261(2) 0.0329(17) Uani 1 1 d .
H28 H -0.2524 0.5205 -0.1444 0.039 Uiso 1 1 calc R
C29 C 0.4918(7) 0.1046(3) -0.0623(2) 0.0150(13) Uani 1 1 d .
C30 C 0.4486(6) 0.1845(3) -0.0822(2) 0.0142(13) Uani 1 1 d .
C31 C 0.4830(7) 0.2046(3) -0.1298(2) 0.0197(15) Uani 1 1 d .
H31 H 0.5365 0.1694 -0.1489 0.024 Uiso 1 1 calc R
C32 C 0.4375(7) 0.2765(3) -0.1483(2) 0.0193(14) Uani 1 1 d .
H32 H 0.4605 0.2894 -0.1798 0.023 Uiso 1 1 calc R
C33 C 0.3575(7) 0.3301(3) -0.1202(2) 0.0190(14) Uani 1 1 d .
C34 C 0.3257(7) 0.3121(3) -0.0729(2) 0.0185(14) Uani 1 1 d .
H34 H 0.2749 0.3482 -0.0537 0.022 Uiso 1 1 calc R
C35 C 0.3704(6) 0.2401(3) -0.0546(2) 0.0174(14) Uani 1 1 d .
H35 H 0.3479 0.2279 -0.0229 0.021 Uiso 1 1 calc R
C36 C 0.2116(8) 0.4508(3) -0.1200(2) 0.0275(15) Uani 1 1 d .
H36A H 0.2645 0.4758 -0.0926 0.033 Uiso 1 1 calc R
H36B H 0.1226 0.4220 -0.1085 0.033 Uiso 1 1 calc R
C37 C 0.1584(7) 0.5120(4) -0.1563(2) 0.0260(16) Uani 1 1 d .
C38 C 0.0602(8) 0.4914(4) -0.1941(3) 0.0375(19) Uani 1 1 d .
H38 H 0.0269 0.4396 -0.1973 0.045 Uiso 1 1 calc R
C39 C 0.0099(9) 0.5476(4) -0.2277(3) 0.045(2) Uani 1 1 d .
H39 H -0.0587 0.5334 -0.2528 0.054 Uiso 1 1 calc R
C40 C 0.0613(10) 0.6240(4) -0.2239(3) 0.046(2) Uani 1 1 d .
H40 H 0.0291 0.6615 -0.2465 0.056 Uiso 1 1 calc R
C41 C 0.1606(10) 0.6439(4) -0.1862(3) 0.055(2) Uani 1 1 d .
H41 H 0.1956 0.6955 -0.1832 0.066 Uiso 1 1 calc R
C42 C 0.2096(9) 0.5890(4) -0.1526(3) 0.042(2) Uani 1 1 d .
H42 H 0.2773 0.6037 -0.1274 0.050 Uiso 1 1 calc R
O3 O 1.0762(5) 0.1536(3) 0.23350(14) 0.0286(11) Uani 1 1 d .
O6 O -0.2314(5) 0.4515(2) -0.02602(15) 0.0253(10) Uani 1 1 d .
O9 O 0.3157(5) 0.3985(2) -0.14333(15) 0.0255(11) Uani 1 1 d .

loop_
_atom_site_aniso_label
_atom_site_aniso_U_11
_atom_site_aniso_U_22
_atom_site_aniso_U_33
_atom_site_aniso_U_23
_atom_site_aniso_U_13
_atom_site_aniso_U_12
C43 0.037(4) 0.032(4) 0.022(4) 0.006(3) -0.010(3) 0.000(3)
C44 0.021(4) 0.025(4) 0.052(5) 0.020(3) 0.013(3) 0.005(3)
O1 0.016(2) 0.027(2) 0.011(2) -0.0019(18) 0.0009(19) 0.0000(19)
O2 0.013(2) 0.025(2) 0.020(3) 0.0013(19) -0.0002(19) 0.0007(19)
O4 0.014(2) 0.014(2) 0.026(3) -0.0028(18) -0.004(2) 0.0030(18)
O5 0.019(2) 0.012(2) 0.024(3) 0.0017(18) 0.000(2) -0.0005(18)
O7 0.024(2) 0.017(2) 0.017(2) 0.0050(18) -0.002(2) -0.0054(19)
O8 0.019(2) 0.019(2) 0.029(3) 0.0044(19) 0.002(2) 0.0013(19)
O10 0.017(2) 0.019(2) 0.024(2) -0.0027(19) 0.0012(18) 0.0017(19)
O11 0.020(2) 0.021(2) 0.024(3) 0.0016(19) 0.003(2) -0.0026(19)
Tb1 0.01103(15) 0.01334(15) 0.01664(16) 0.00180(14) -0.00042(11) -0.00040(14)
S1 0.0164(8) 0.0183(8) 0.0256(9) 0.0025(7) 0.0007(7) -0.0015(7)
C1 0.018(4) 0.011(3) 0.024(4) -0.002(3) 0.003(3) 0.005(3)
C2 0.013(3) 0.014(3) 0.022(4) -0.003(3) -0.001(3) 0.001(3)
C3 0.029(4) 0.018(3) 0.012(3) -0.001(3) 0.000(3) -0.004(3)
C4 0.018(4) 0.028(4) 0.020(4) -0.003(3) 0.002(3) -0.009(3)
C5 0.012(3) 0.027(3) 0.019(4) -0.005(3) -0.006(3) 0.004(3)
C6 0.023(4) 0.034(4) 0.012(4) 0.003(3) 0.000(3) -0.004(3)
C7 0.019(4) 0.030(4) 0.018(4) -0.005(3) 0.002(3) -0.002(3)
C8 0.018(4) 0.040(4) 0.015(4) -0.002(3) -0.001(3) 0.001(3)
C9 0.016(3) 0.021(3) 0.024(4) -0.004(3) -0.005(3) 0.006(3)
C10 0.024(4) 0.032(4) 0.022(4) 0.002(3) -0.004(3) 0.003(3)
C11 0.019(4) 0.029(4) 0.040(5) 0.000(3) -0.009(4) -0.004(3)
C12 0.031(4) 0.024(4) 0.032(5) -0.006(3) -0.015(3) 0.015(3)
C13 0.030(4) 0.050(5) 0.021(4) -0.004(3) -0.001(3) 0.004(4)
C14 0.016(4) 0.048(4) 0.025(4) -0.008(3) -0.002(3) -0.001(3)
C15 0.014(3) 0.018(3) 0.016(3) 0.004(3) 0.006(3) -0.004(3)
C16 0.013(3) 0.012(3) 0.018(4) 0.003(3) 0.001(3) 0.000(3)
C17 0.021(4) 0.011(3) 0.024(4) -0.003(3) 0.002(3) 0.000(3)
C18 0.012(3) 0.020(3) 0.026(4) -0.003(3) -0.005(3) -0.003(3)
C19 0.016(3) 0.021(3) 0.023(4) 0.009(3) -0.002(3) 0.006(3)
C20 0.024(4) 0.006(3) 0.036(4) -0.005(3) -0.014(3) 0.000(3)
C21 0.018(3) 0.027(4) 0.023(4) 0.003(3) -0.006(3) 0.001(3)
C22 0.022(3) 0.020(3) 0.031(4) -0.001(3) -0.009(3) 0.003(3)
C23 0.021(4) 0.015(3) 0.026(4) 0.000(3) -0.008(3) 0.003(3)
C24 0.036(4) 0.026(4) 0.024(4) 0.003(3) -0.006(3) 0.000(3)
C25 0.035(4) 0.024(4) 0.033(4) -0.009(3) -0.007(4) 0.006(3)
C26 0.040(5) 0.012(3) 0.047(5) 0.003(3) -0.017(4) -0.005(3)
C27 0.066(6) 0.025(4) 0.037(5) 0.010(3) 0.011(4) 0.003(4)
C28 0.034(4) 0.027(4) 0.037(4) -0.002(4) 0.009(3) 0.009(3)
C29 0.010(3) 0.016(3) 0.018(4) 0.003(3) -0.007(3) -0.006(3)
C30 0.006(3) 0.017(3) 0.020(4) 0.005(3) -0.004(3) -0.002(2)
C31 0.020(4) 0.023(3) 0.017(4) 0.000(3) 0.001(3) 0.002(3)
C32 0.021(3) 0.021(3) 0.016(4) 0.009(3) 0.004(3) 0.006(3)
C33 0.015(3) 0.014(3) 0.028(4) 0.001(3) -0.006(3) -0.002(3)
C34 0.020(3) 0.015(3) 0.020(4) -0.003(3) 0.003(3) 0.002(3)
C35 0.014(3) 0.026(3) 0.012(3) 0.000(3) 0.002(3) -0.004(3)
C36 0.036(4) 0.023(3) 0.023(4) 0.004(3) 0.001(3) 0.008(3)
C37 0.024(4) 0.023(4) 0.030(4) -0.005(3) -0.001(3) 0.005(3)
C38 0.038(5) 0.032(4) 0.042(5) -0.001(4) -0.005(4) 0.004(4)
C39 0.053(5) 0.050(5) 0.030(5) 0.005(4) -0.010(4) 0.009(4)
C40 0.057(6) 0.041(5) 0.041(5) 0.010(4) -0.001(4) 0.022(4)
C41 0.075(7) 0.021(4) 0.068(7) 0.012(4) -0.006(5) 0.006(4)
C42 0.051(5) 0.026(4) 0.047(5) -0.002(4) -0.021(4) -0.005(4)
O3 0.019(2) 0.050(3) 0.017(3) 0.002(2) -0.002(2) -0.011(2)
O6 0.022(2) 0.014(2) 0.039(3) 0.004(2) -0.015(2) 0.002(2)
O9 0.030(3) 0.020(2) 0.027(3) 0.010(2) 0.002(2) 0.009(2)

loop_
_atom_type_symbol
_atom_type_description
_atom_type_scat_dispersion_real
_atom_type_scat_dispersion_imag
_atom_type_scat_source
C C 0.0033 0.0016 'International Tables Vol C Tables 4.2.6.8 and 6.1.1.4'
H H 0.0000 0.0000 'International Tables Vol C Tables 4.2.6.8 and 6.1.1.4'
O O 0.0106 0.0060 'International Tables Vol C Tables 4.2.6.8 and 6.1.1.4'
Tb Tb -0.1723 4.1537 'International Tables Vol C Tables 4.2.6.8 and 6.1.1.4'
S S 0.1246 0.1234 'International Tables Vol C Tables 4.2.6.8 and 6.1.1.4'

loop_
_geom_angle_atom_site_label_1
_geom_angle_atom_site_label_2
_geom_angle_atom_site_label_3
_geom_angle
_geom_angle_site_symmetry_1
_geom_angle_site_symmetry_3
S1 C43 H43A 109.5 . .
S1 C43 H43B 109.5 . .
H43A C43 H43B 109.5 . .
S1 C43 H43C 109.5 . .
H43A C43 H43C 109.5 . .
H43B C43 H43C 109.5 . .
S1 C44 H44A 109.5 . .
S1 C44 H44B 109.5 . .
H44A C44 H44B 109.5 . .
S1 C44 H44C 109.5 . .
H44A C44 H44C 109.5 . .
H44B C44 H44C 109.5 . .
C1 O1 Tb1 95.8(3) . .
C1 O2 Tb1 90.2(4) . .
C15 O4 Tb1 96.7(3) . .
C15 O5 Tb1 90.5(3) . .
C29 O7 Tb1 174.5(4) . .
C29 O8 Tb1 117.4(4) . 3_655
S1 O11 Tb1 132.7(2) . .
O7 Tb1 O11 152.25(14) . .
O7 Tb1 O10 76.74(13) . .
O11 Tb1 O10 80.79(13) . .
O7 Tb1 O4 92.77(13) . .
O11 Tb1 O4 88.63(13) . .
O10 Tb1 O4 128.62(13) . .
O7 Tb1 O1 72.68(14) . .
O11 Tb1 O1 135.04(14) . .
O10 Tb1 O1 134.47(13) . .
O4 Tb1 O1 86.13(13) . .
O7 Tb1 O8 113.82(14) . 3_655
O11 Tb1 O8 76.61(13) . 3_655
O10 Tb1 O8 78.13(14) . 3_655
O4 Tb1 O8 147.32(14) . 3_655
O1 Tb1 O8 84.28(13) . 3_655
O7 Tb1 O5 84.16(13) . .
O11 Tb1 O5 74.57(13) . .
O10 Tb1 O5 75.57(12) . .
O4 Tb1 O5 53.21(12) . .
O1 Tb1 O5 132.19(12) . .
O8 Tb1 O5 143.49(12) 3_655 .
O7 Tb1 O2 125.09(13) . .
O11 Tb1 O2 82.20(13) . .
O10 Tb1 O2 148.66(13) . .
O4 Tb1 O2 76.83(13) . .
O1 Tb1 O2 53.14(13) . .
O8 Tb1 O2 72.42(13) 3_655 .
O5 Tb1 O2 124.35(13) . .
O7 Tb1 C1 99.24(16) . .
O11 Tb1 C1 108.41(16) . .
O10 Tb1 C1 148.57(14) . .
O4 Tb1 C1 82.37(14) . .
O1 Tb1 C1 26.67(14) . .
O8 Tb1 C1 75.16(14) 3_655 .
O5 Tb1 C1 135.58(14) . .
O2 Tb1 C1 26.60(14) . .
O7 Tb1 C15 87.59(15) . .
O11 Tb1 C15 81.47(15) . .
O10 Tb1 C15 102.34(15) . .
O4 Tb1 C15 26.32(14) . .
O1 Tb1 C15 109.12(15) . .
O8 Tb1 C15 157.73(15) 3_655 .
O5 Tb1 C15 26.91(14) . .
O2 Tb1 C15 100.91(15) . .
C1 Tb1 C15 108.67(16) . .
O11 S1 C44 102.6(3) . .
O11 S1 C43 104.4(3) . .
C44 S1 C43 99.6(3) . .
O2 C1 O1 120.3(6) . .
O2 C1 C2 121.3(6) . .
O1 C1 C2 118.4(5) . .
O2 C1 Tb1 63.2(3) . .
O1 C1 Tb1 57.5(3) . .
C2 C1 Tb1 170.8(4) . .
C3 C2 C7 118.7(5) . .
C3 C2 C1 120.6(6) . .
C7 C2 C1 120.5(5) . .
C2 C3 C4 121.7(6) . .
C2 C3 H3 119.1 . .
C4 C3 H3 119.1 . .
C5 C4 C3 118.2(6) . .
C5 C4 H4 120.9 . .
C3 C4 H4 120.9 . .
O3 C5 C4 124.4(5) . .
O3 C5 C6 114.9(5) . .
C4 C5 C6 120.7(6) . .
C7 C6 C5 119.7(6) . .
C7 C6 H6 120.1 . .
C5 C6 H6 120.1 . .
C6 C7 C2 120.9(6) . .
C6 C7 H7 119.6 . .
C2 C7 H7 119.6 . .
O3 C8 C9 108.6(5) . .
O3 C8 H8A 110.0 . .
C9 C8 H8A 110.0 . .
O3 C8 H8B 110.0 . .
C9 C8 H8B 110.0 . .
H8A C8 H8B 108.4 . .
C14 C9 C10 119.4(6) . .
C14 C9 C8 122.3(6) . .
C10 C9 C8 118.4(6) . .
C9 C10 C11 120.3(6) . .
C9 C10 H10 119.8 . .
C11 C10 H10 119.8 . .
C12 C11 C10 120.1(6) . .
C12 C11 H11 120.0 . .
C10 C11 H11 120.0 . .
C13 C12 C11 119.3(6) . .
C13 C12 H12 120.4 . .
C11 C12 H12 120.4 . .
C12 C13 C14 120.6(7) . .
C12 C13 H13 119.7 . .
C14 C13 H13 119.7 . .
C9 C14 C13 120.3(6) . .
C9 C14 H14 119.8 . .
C13 C14 H14 119.8 . .
O4 C15 O5 119.6(5) . .
O4 C15 C16 119.6(5) . .
O5 C15 C16 120.9(5) . .
O4 C15 Tb1 57.0(3) . .
O5 C15 Tb1 62.6(3) . .
C16 C15 Tb1 174.6(4) . .
C21 C16 C17 117.3(5) . .
C21 C16 C15 121.3(5) . .
C17 C16 C15 121.4(5) . .
C18 C17 C16 121.6(5) . .
C18 C17 H17 119.2 . .
C16 C17 H17 119.2 . .
C17 C18 C19 119.7(5) . .
C17 C18 H18 120.2 . .
C19 C18 H18 120.2 . .
O6 C19 C20 115.5(5) . .
O6 C19 C18 124.8(5) . .
C20 C19 C18 119.7(5) . .
C21 C20 C19 119.7(5) . .
C21 C20 H20 120.1 . .
C19 C20 H20 120.1 . .
C20 C21 C16 122.0(6) . .
C20 C21 H21 119.0 . .
C16 C21 H21 119.0 . .
O6 C22 C23 108.3(5) . .
O6 C22 H22A 110.0 . .
C23 C22 H22A 110.0 . .
O6 C22 H22B 110.0 . .
C23 C22 H22B 110.0 . .
H22A C22 H22B 108.4 . .
C28 C23 C24 118.5(6) . .
C28 C23 C22 120.2(6) . .
C24 C23 C22 121.3(6) . .
C25 C24 C23 121.1(6) . .
C25 C24 H24 119.5 . .
C23 C24 H24 119.5 . .
C24 C25 C26 119.8(6) . .
C24 C25 H25 120.1 . .
C26 C25 H25 120.1 . .
C27 C26 C25 119.5(6) . .
C27 C26 H26 120.2 . .
C25 C26 H26 120.2 . .
C26 C27 C28 120.8(7) . .
C26 C27 H27 119.6 . .
C28 C27 H27 119.6 . .
C23 C28 C27 120.3(6) . .
C23 C28 H28 119.8 . .
C27 C28 H28 119.8 . .
O8 C29 O7 124.0(5) . .
O8 C29 C30 117.8(5) . .
O7 C29 C30 118.2(5) . .
C35 C30 C31 117.8(5) . .
C35 C30 C29 121.6(5) . .
C31 C30 C29 120.5(5) . .
C32 C31 C30 120.1(5) . .
C32 C31 H31 120.0 . .
C30 C31 H31 120.0 . .
C31 C32 C33 120.8(6) . .
C31 C32 H32 119.6 . .
C33 C32 H32 119.6 . .
O9 C33 C34 125.0(5) . .
O9 C33 C32 114.9(5) . .
C34 C33 C32 120.1(5) . .
C35 C34 C33 119.0(5) . .
C35 C34 H34 120.5 . .
C33 C34 H34 120.5 . .
C34 C35 C30 122.3(6) . .
C34 C35 H35 118.9 . .
C30 C35 H35 118.9 . .
O9 C36 C37 107.8(5) . .
O9 C36 H36A 110.1 . .
C37 C36 H36A 110.1 . .
O9 C36 H36B 110.1 . .
C37 C36 H36B 110.1 . .
H36A C36 H36B 108.5 . .
C38 C37 C42 119.0(6) . .
C38 C37 C36 120.0(6) . .
C42 C37 C36 121.0(6) . .
C37 C38 C39 120.3(7) . .
C37 C38 H38 119.8 . .
C39 C38 H38 119.8 . .
C40 C39 C38 120.4(7) . .
C40 C39 H39 119.8 . .
C38 C39 H39 119.8 . .
C41 C40 C39 118.8(7) . .
C41 C40 H40 120.6 . .
C39 C40 H40 120.6 . .
C40 C41 C42 121.2(7) . .
C40 C41 H41 119.4 . .
C42 C41 H41 119.4 . .
C41 C42 C37 120.2(7) . .
C41 C42 H42 119.9 . .
C37 C42 H42 119.9 . .
C5 O3 C8 117.6(5) . .
C19 O6 C22 117.5(4) . .
C33 O9 C36 118.3(5) . .

loop_
_geom_bond_atom_site_label_1
_geom_bond_atom_site_label_2
_geom_bond_distance
_geom_bond_site_symmetry_2
C43 S1 1.785(6) .
C43 H43A 0.9600 .
C43 H43B 0.9600 .
C43 H43C 0.9600 .
C44 S1 1.776(6) .
C44 H44A 0.9600 .
C44 H44B 0.9600 .
C44 H44C 0.9600 .
O1 C1 1.272(7) .
O1 Tb1 2.392(4) .
O2 C1 1.263(7) .
O2 Tb1 2.517(4) .
O4 C15 1.263(7) .
O4 Tb1 2.390(3) .
O5 C15 1.281(6) .
O5 Tb1 2.513(4) .
O7 C29 1.261(7) .
O7 Tb1 2.282(4) .
O8 C29 1.254(7) .
O8 Tb1 2.409(4) 3_655
O10 Tb1 2.368(4) .
O11 S1 1.517(4) .
O11 Tb1 2.302(4) .
Tb1 O8 2.409(4) 3_655
Tb1 C1 2.821(6) .
Tb1 C15 2.830(6) .
C1 C2 1.487(8) .
C2 C3 1.389(8) .
C2 C7 1.394(8) .
C3 C4 1.392(8) .
C3 H3 0.9300 .
C4 C5 1.390(8) .
C4 H4 0.9300 .
C5 O3 1.371(7) .
C5 C6 1.399(8) .
C6 C7 1.370(8) .
C6 H6 0.9300 .
C7 H7 0.9300 .
C8 O3 1.427(7) .
C8 C9 1.512(8) .
C8 H8A 0.9700 .
C8 H8B 0.9700 .
C9 C14 1.378(9) .
C9 C10 1.379(8) .
C10 C11 1.388(8) .
C10 H10 0.9300 .
C11 C12 1.386(9) .
C11 H11 0.9300 .
C12 C13 1.373(9) .
C12 H12 0.9300 .
C13 C14 1.384(9) .
C13 H13 0.9300 .
C14 H14 0.9300 .
C15 C16 1.478(8) .
C16 C21 1.389(8) .
C16 C17 1.397(8) .
C17 C18 1.381(8) .
C17 H17 0.9300 .
C18 C19 1.390(8) .
C18 H18 0.9300 .
C19 O6 1.363(6) .
C19 C20 1.386(8) .
C20 C21 1.377(8) .
C20 H20 0.9300 .
C21 H21 0.9300 .
C22 O6 1.440(7) .
C22 C23 1.497(8) .
C22 H22A 0.9700 .
C22 H22B 0.9700 .
C23 C28 1.378(9) .
C23 C24 1.382(8) .
C24 C25 1.378(8) .
C24 H24 0.9300 .
C25 C26 1.383(9) .
C25 H25 0.9300 .
C26 C27 1.359(9) .
C26 H26 0.9300 .
C27 C28 1.387(8) .
C27 H27 0.9300 .
C28 H28 0.9300 .
C29 C30 1.508(8) .
C30 C35 1.402(8) .
C30 C31 1.405(8) .
C31 C32 1.377(8) .
C31 H31 0.9300 .
C32 C33 1.393(8) .
C32 H32 0.9300 .
C33 O9 1.371(7) .
C33 C34 1.385(8) .
C34 C35 1.375(8) .
C34 H34 0.9300 .
C35 H35 0.9300 .
C36 O9 1.430(7) .
C36 C37 1.511(8) .
C36 H36A 0.9700 .
C36 H36B 0.9700 .
C37 C38 1.368(9) .
C37 C42 1.385(9) .
C38 C39 1.394(9) .
C38 H38 0.9300 .
C39 C40 1.375(10) .
C39 H39 0.9300 .
C40 C41 1.370(11) .
C40 H40 0.9300 .
C41 C42 1.375(9) .
C41 H41 0.9300 .
C42 H42 0.9300 .

loop_
_geom_torsion_atom_site_label_1
_geom_torsion_atom_site_label_2
_geom_torsion_atom_site_label_3
_geom_torsion_atom_site_label_4
_geom_torsion
_geom_torsion_site_symmetry_1
_geom_torsion_site_symmetry_4
C29 O7 Tb1 O11 118(4) . .
C29 O7 Tb1 O10 155(4) . .
C29 O7 Tb1 O4 26(4) . .
C29 O7 Tb1 O1 -59(4) . .
C29 O7 Tb1 O8 -135(4) . 3_655
C29 O7 Tb1 O5 78(4) . .
C29 O7 Tb1 O2 -50(4) . .
C29 O7 Tb1 C1 -57(4) . .
C29 O7 Tb1 C15 52(4) . .
S1 O11 Tb1 O7 101.9(4) . .
S1 O11 Tb1 O10 65.7(3) . .
S1 O11 Tb1 O4 -164.8(3) . .
S1 O11 Tb1 O1 -81.6(3) . .
S1 O11 Tb1 O8 -14.2(3) . 3_655
S1 O11 Tb1 O5 143.2(3) . .
S1 O11 Tb1 O2 -87.9(3) . .
S1 O11 Tb1 C1 -83.3(3) . .
S1 O11 Tb1 C15 169.8(3) . .
C15 O4 Tb1 O7 78.9(3) . .
C15 O4 Tb1 O11 -73.4(3) . .
C15 O4 Tb1 O10 3.7(4) . .
C15 O4 Tb1 O1 151.3(3) . .
C15 O4 Tb1 O8 -135.6(3) . 3_655
C15 O4 Tb1 O5 -1.7(3) . .
C15 O4 Tb1 O2 -155.7(3) . .
C15 O4 Tb1 C1 177.9(4) . .
C1 O1 Tb1 O7 174.8(3) . .
C1 O1 Tb1 O11 -3.5(4) . .
C1 O1 Tb1 O10 -135.2(3) . .
C1 O1 Tb1 O4 80.7(3) . .
C1 O1 Tb1 O8 -68.0(3) . 3_655
C1 O1 Tb1 O5 110.1(3) . .
C1 O1 Tb1 O2 4.3(3) . .
C1 O1 Tb1 C15 93.7(3) . .
C15 O5 Tb1 O7 -96.2(3) . .
C15 O5 Tb1 O11 101.8(3) . .
C15 O5 Tb1 O10 -174.0(3) . .
C15 O5 Tb1 O4 1.7(3) . .
C15 O5 Tb1 O1 -36.0(4) . .
C15 O5 Tb1 O8 140.8(3) . 3_655
C15 O5 Tb1 O2 32.8(4) . .
C15 O5 Tb1 C1 1.0(4) . .
C1 O2 Tb1 O7 -15.3(4) . .
C1 O2 Tb1 O11 170.2(3) . .
C1 O2 Tb1 O10 112.6(3) . .
C1 O2 Tb1 O4 -99.4(3) . .
C1 O2 Tb1 O1 -4.3(3) . .
C1 O2 Tb1 O8 91.9(3) . 3_655
C1 O2 Tb1 O5 -124.5(3) . .
C1 O2 Tb1 C15 -110.1(3) . .
Tb1 O11 S1 C44 -166.2(3) . .
Tb1 O11 S1 C43 90.3(4) . .
Tb1 O2 C1 O1 7.5(5) . .
Tb1 O2 C1 C2 -170.9(5) . .
Tb1 O1 C1 O2 -7.9(5) . .
Tb1 O1 C1 C2 170.5(4) . .
O7 Tb1 C1 O2 167.4(3) . .
O11 Tb1 C1 O2 -10.2(3) . .
O10 Tb1 C1 O2 -113.0(4) . .
O4 Tb1 C1 O2 75.8(3) . .
O1 Tb1 C1 O2 172.4(5) . .
O8 Tb1 C1 O2 -80.3(3) 3_655 .
O5 Tb1 C1 O2 76.3(4) . .
C15 Tb1 C1 O2 76.8(3) . .
O7 Tb1 C1 O1 -5.0(3) . .
O11 Tb1 C1 O1 177.4(3) . .
O10 Tb1 C1 O1 74.6(4) . .
O4 Tb1 C1 O1 -96.6(3) . .
O8 Tb1 C1 O1 107.3(3) 3_655 .
O5 Tb1 C1 O1 -96.1(3) . .
O2 Tb1 C1 O1 -172.4(5) . .
C15 Tb1 C1 O1 -95.6(3) . .
O7 Tb1 C1 C2 -71(3) . .
O11 Tb1 C1 C2 111(3) . .
O10 Tb1 C1 C2 9(3) . .
O4 Tb1 C1 C2 -163(3) . .
O1 Tb1 C1 C2 -66(3) . .
O8 Tb1 C1 C2 41(3) 3_655 .
O5 Tb1 C1 C2 -162(3) . .
O2 Tb1 C1 C2 121(3) . .
C15 Tb1 C1 C2 -162(3) . .
O2 C1 C2 C3 -172.2(5) . .
O1 C1 C2 C3 9.5(8) . .
Tb1 C1 C2 C3 71(3) . .
O2 C1 C2 C7 13.8(8) . .
O1 C1 C2 C7 -164.5(5) . .
Tb1 C1 C2 C7 -103(3) . .
C7 C2 C3 C4 -1.5(8) . .
C1 C2 C3 C4 -175.6(5) . .
C2 C3 C4 C5 1.6(9) . .
C3 C4 C5 O3 -180.0(5) . .
C3 C4 C5 C6 -1.2(9) . .
O3 C5 C6 C7 179.6(5) . .
C4 C5 C6 C7 0.7(9) . .
C5 C6 C7 C2 -0.6(9) . .
C3 C2 C7 C6 1.0(9) . .
C1 C2 C7 C6 175.1(5) . .
O3 C8 C9 C14 7.8(8) . .
O3 C8 C9 C10 -171.6(5) . .
C14 C9 C10 C11 0.3(9) . .
C8 C9 C10 C11 179.8(6) . .
C9 C10 C11 C12 -1.7(9) . .
C10 C11 C12 C13 1.3(9) . .
C11 C12 C13 C14 0.4(9) . .
C10 C9 C14 C13 1.4(9) . .
C8 C9 C14 C13 -178.0(6) . .
C12 C13 C14 C9 -1.8(10) . .
Tb1 O4 C15 O5 3.1(6) . .
Tb1 O4 C15 C16 -175.1(4) . .
Tb1 O5 C15 O4 -2.9(5) . .
Tb1 O5 C15 C16 175.3(5) . .
O7 Tb1 C15 O4 -101.2(3) . .
O11 Tb1 C15 O4 104.4(3) . .
O10 Tb1 C15 O4 -177.1(3) . .
O1 Tb1 C15 O4 -30.5(4) . .
O8 Tb1 C15 O4 94.2(5) 3_655 .
O5 Tb1 C15 O4 177.0(5) . .
O2 Tb1 C15 O4 24.1(3) . .
C1 Tb1 C15 O4 -2.2(4) . .
O7 Tb1 C15 O5 81.8(3) . .
O11 Tb1 C15 O5 -72.6(3) . .
O10 Tb1 C15 O5 6.0(3) . .
O4 Tb1 C15 O5 -177.0(5) . .
O1 Tb1 C15 O5 152.6(3) . .
O8 Tb1 C15 O5 -82.8(5) 3_655 .
O2 Tb1 C15 O5 -152.9(3) . .
C1 Tb1 C15 O5 -179.2(3) . .
O7 Tb1 C15 C16 -49(4) . .
O11 Tb1 C15 C16 156(4) . .
O10 Tb1 C15 C16 -125(4) . .
O4 Tb1 C15 C16 52(4) . .
O1 Tb1 C15 C16 21(5) . .
O8 Tb1 C15 C16 146(4) 3_655 .
O5 Tb1 C15 C16 -131(5) . .
O2 Tb1 C15 C16 76(4) . .
C1 Tb1 C15 C16 50(5) . .
O4 C15 C16 C21 4.7(8) . .
O5 C15 C16 C21 -173.5(5) . .
Tb1 C15 C16 C21 -45(5) . .
O4 C15 C16 C17 -178.2(5) . .
O5 C15 C16 C17 3.6(8) . .
Tb1 C15 C16 C17 133(4) . .
C21 C16 C17 C18 1.4(9) . .
C15 C16 C17 C18 -175.8(5) . .
C16 C17 C18 C19 1.7(9) . .
C17 C18 C19 O6 175.1(6) . .
C17 C18 C19 C20 -3.3(9) . .
O6 C19 C20 C21 -176.7(6) . .
C18 C19 C20 C21 1.8(10) . .
C19 C20 C21 C16 1.4(10) . .
C17 C16 C21 C20 -3.0(9) . .
C15 C16 C21 C20 174.2(6) . .
O6 C22 C23 C28 106.3(7) . .
O6 C22 C23 C24 -73.3(7) . .
C28 C23 C24 C25 -0.1(10) . .
C22 C23 C24 C25 179.5(6) . .
C23 C24 C25 C26 -1.1(10) . .
C24 C25 C26 C27 2.1(10) . .
C25 C26 C27 C28 -1.9(11) . .
C24 C23 C28 C27 0.3(10) . .
C22 C23 C28 C27 -179.3(6) . .
C26 C27 C28 C23 0.7(11) . .
Tb1 O8 C29 O7 -11.7(7) 3_655 .
Tb1 O8 C29 C30 169.9(3) 3_655 .
Tb1 O7 C29 O8 145(4) . .
Tb1 O7 C29 C30 -37(4) . .
O8 C29 C30 C35 -166.2(5) . .
O7 C29 C30 C35 15.4(8) . .
O8 C29 C30 C31 15.3(8) . .
O7 C29 C30 C31 -163.1(5) . .
C35 C30 C31 C32 -1.2(8) . .
C29 C30 C31 C32 177.4(5) . .
C30 C31 C32 C33 0.1(9) . .
C31 C32 C33 O9 -178.5(5) . .
C31 C32 C33 C34 1.4(9) . .
O9 C33 C34 C35 178.0(5) . .
C32 C33 C34 C35 -1.8(9) . .
C33 C34 C35 C30 0.7(9) . .
C31 C30 C35 C34 0.8(8) . .
C29 C30 C35 C34 -177.8(5) . .
O9 C36 C37 C38 70.1(8) . .
O9 C36 C37 C42 -108.9(7) . .
C42 C37 C38 C39 -1.4(11) . .
C36 C37 C38 C39 179.7(6) . .
C37 C38 C39 C40 1.5(11) . .
C38 C39 C40 C41 -0.9(12) . .
C39 C40 C41 C42 0.3(13) . .
C40 C41 C42 C37 -0.2(13) . .
C38 C37 C42 C41 0.7(11) . .
C36 C37 C42 C41 179.7(7) . .
C4 C5 O3 C8 1.5(8) . .
C6 C5 O3 C8 -177.3(5) . .
C9 C8 O3 C5 169.3(5) . .
C20 C19 O6 C22 169.0(5) . .
C18 C19 O6 C22 -9.4(9) . .
C23 C22 O6 C19 -163.9(5) . .
C34 C33 O9 C36 -10.0(8) . .
C32 C33 O9 C36 169.8(5) . .
C37 C36 O9 C33 -168.5(5) . .
